data_7211620
loop_
_publ_author_name
'Gaeta, Carmine'
'Troisi, Francesco'
'Gavuzzo, Enrico'
'Camalli, Mercedes'
'Campi, Gaetano'
'Neri, Placido'

_publ_section_title
;
 Solid-state assembly of oxyfunctionalized calix[4]arene derivatives
;
_journal_issue 3
_journal_name_full CrystEngComm
_journal_page_first 880
_journal_paper_doi 10.1039/b911108e
_journal_volume 12
_journal_year 2010
_chemical_compound_source
;
;
_chemical_formula_moiety 'C44 H58 O10, C H4 O'
_chemical_formula_sum 'C45 H62 O11'
_chemical_formula_weight 778.95
_chemical_name_systematic ?
_space_group_IT_number 14
_symmetry_cell_setting monoclinic
_symmetry_Int_Tables_number 14
_symmetry_space_group_name_Hall '-P 2yn'
_symmetry_space_group_name_H-M 'P 1 21/n 1'
_cell_angle_alpha 90.00
_cell_angle_beta 99.14(2)
_cell_angle_gamma 90.00
_cell_formula_units_Z 4
_cell_length_a 13.835(4)
_cell_length_b 19.670(5)
_cell_length_c 16.292(4)
_cell_measurement_radiation CuK\a
_cell_measurement_reflns_used 25
_cell_measurement_temperature 293
_cell_measurement_theta_max 30.00
_cell_measurement_theta_min 15.00
_cell_measurement_wavelength 1.54178
_cell_volume 4377(2)
_computing_cell_refinement ' MSC/AFC DiffractometerControl Software (MSC,1988)'
_computing_data_collection ' MSC/AFC DiffractometerControl Software (MSC,1988)'
_computing_data_reduction 'TEXSAN Process (MSC,1985)'
_computing_molecular_graphics
; SIR2008 (part of IL MILIONE structure determination and refinement package)
Burla, M.C., Caliandro, R., Camalli, M., Carrozzini, B.,
Cascarano, G.L., De Caro, L., Giacovazzo, C., Polidori, G.,
Siliqi, D., Spagna, R.:
J. Appl. Crystallogr. 40, 609-613 (2007)
;
_computing_publication_material
; SIR2008 (part of IL MILIONE structure determination and refinement package)
Burla, M.C., Caliandro, R., Camalli, M., Carrozzini, B.,
Cascarano, G.L., De Caro, L., Giacovazzo, C., Polidori, G.,
Siliqi, D., Spagna, R.:
J. Appl. Crystallogr. 40, 609-613 (2007)
;
_computing_structure_refinement
; SIR2008 (part of IL MILIONE structure determination and refinement package)
Burla, M.C., Caliandro, R., Camalli, M., Carrozzini, B.,
Cascarano, G.L., De Caro, L., Giacovazzo, C., Polidori, G.,
Siliqi, D., Spagna, R.:
J. Appl. Crystallogr. 40, 609-613 (2007)
;
_computing_structure_solution
; SIR2008 (part of IL MILIONE structure determination and refinement package)
Burla, M.C., Caliandro, R., Camalli, M., Carrozzini, B.,
Cascarano, G.L., De Caro, L., Giacovazzo, C., Polidori, G.,
Siliqi, D., Spagna, R.:
J. Appl. Crystallogr. 40, 609-613 (2007)
;
_diffrn_ambient_temperature 293
_diffrn_measured_fraction_theta_full 62.08
_diffrn_measured_fraction_theta_max 62.08
_diffrn_radiation_monochromator graphite
_diffrn_radiation_source 'Rigaku AFC-5 Diffractometer'
_diffrn_radiation_type CuK\a
_diffrn_radiation_wavelength 1.54178
_diffrn_reflns_av_R_equivalents 0.029
_diffrn_reflns_av_unetI/netI 27.96
_diffrn_reflns_limit_h_max 15
_diffrn_reflns_limit_h_min 0
_diffrn_reflns_limit_k_max 22
_diffrn_reflns_limit_k_min 0
_diffrn_reflns_limit_l_max 18
_diffrn_reflns_limit_l_min -18
_diffrn_reflns_number 7632
_diffrn_reflns_theta_full 62.08
_diffrn_reflns_theta_max 62.08
_diffrn_reflns_theta_min 3.55
_exptl_absorpt_coefficient_mu 0.679
_exptl_absorpt_correction_T_max 1.0000
_exptl_absorpt_correction_T_min 0.9800
_exptl_absorpt_correction_type psi-scan
_exptl_crystal_density_diffrn 1.182
_exptl_crystal_F_000 1680
_exptl_crystal_size_max 0.32
_exptl_crystal_size_mid 0.18
_exptl_crystal_size_min 0.09
_refine_diff_density_max 0.434
_refine_diff_density_min -0.400
_refine_diff_density_rms 0.092
_refine_ls_abs_structure_details
;
;
_refine_ls_extinction_method none
_refine_ls_goodness_of_fit_all 0.985
_refine_ls_goodness_of_fit_gt 0.985
_refine_ls_hydrogen_treatment constr
_refine_ls_matrix_type full
_refine_ls_number_constraints 0
_refine_ls_number_parameters 505
_refine_ls_number_reflns 5868
_refine_ls_number_restraints 0
_refine_ls_R_factor_all 0.071
_refine_ls_R_factor_gt 0.071
_refine_ls_shift/su_max 0.062
_refine_ls_shift/su_mean 0.002
_refine_ls_structure_factor_coef F
_refine_ls_weighting_details ' w=1/(0.+1.*F+0.0016*F^2^)'
_refine_ls_weighting_scheme calc
_refine_ls_wR_factor_all 0.107
_refine_ls_wR_factor_gt 0.107
_reflns_d_resolution_high 0.872
_reflns_d_resolution_low 12.452
_reflns_limit_h_max 15
_reflns_limit_h_min 0
_reflns_limit_k_max 22
_reflns_limit_k_min 0
_reflns_limit_l_max 18
_reflns_limit_l_min -18
_reflns_number_gt 5868
_reflns_number_total 6906
_reflns_threshold_expression ' F >3.0 \s(F) '
_cod_data_source_file b911108e.txt
_cod_data_source_block 1_calix4arene_C45H62O11.cif
_cod_depositor_comments
;
The following automatic conversions were performed:

'_symmetry_cell_setting' value 'Monoclinic' changed to 'monoclinic'
according to /home/saulius/struct/CIF-dictionaries/cif_core.dic
dictionary named 'cif_core.dic' version 2.4.2 from
2011-04-26.

'_refine_ls_matrix_type' value 'Full' changed to 'full'
according to /home/saulius/struct/CIF-dictionaries/cif_core.dic
dictionary named 'cif_core.dic' version 2.4.2 from
2011-04-26.

'_atom_site_thermal_displace_type' value 'uani' changed
to 'Uani' according to
/home/saulius/struct/CIF-dictionaries/cif_core.dic dictionary named
'cif_core.dic' version 2.4.2 from 2011-04-26 (56
times).

'_atom_site_thermal_displace_type' value 'uiso' changed to
'Uiso' according to
/home/saulius/struct/CIF-dictionaries/cif_core.dic dictionary named
'cif_core.dic' version 2.4.2 from 2011-04-26 (62 times).

Automatic conversion script
Id: cif_fix_values 1891 2012-01-12 08:04:46Z andrius 
;
_cod_original_sg_symbol_H-M 'P 21/n'
_cod_database_code 7211620

loop_
_symmetry_equiv_pos_site_id
_symmetry_equiv_pos_as_xyz
1 +x,+y,+z
2 1/2-x,1/2+y,1/2-z
3 -x,-y,-z
4 1/2+x,1/2-y,1/2+z

loop_
_atom_site_aniso_label
_atom_site_aniso_U_11
_atom_site_aniso_U_12
_atom_site_aniso_U_13
_atom_site_aniso_U_22
_atom_site_aniso_U_23
_atom_site_aniso_U_33
O1 0.054(1) 0.0038(9) 0.0057(8) 0.046(1) 0.0011(8) 0.036(1)
O2 0.058(1) 0.0086(9) 0.0035(8) 0.048(1) 0.0018(8) 0.035(1)
O3 0.062(1) 0.008(1) 0.0154(9) 0.052(1) 0.0079(9) 0.049(1)
O4 0.052(1) 0.0071(9) -0.001(1) 0.041(1) 0.0012(9) 0.067(1)
O5 0.058(1) 0.0011(8) 0.0127(8) 0.035(1) -0.0076(8) 0.041(1)
O9 0.062(1) -0.003(1) 0.0164(9) 0.064(1) -0.0059(9) 0.038(1)
O6 0.051(1) 0.0150(8) 0.0069(8) 0.045(1) -0.0103(8) 0.044(1)
O7 0.052(1) -0.0023(8) 0.0156(8) 0.047(1) 0.0030(8) 0.037(1)
O8 0.048(1) 0.0080(8) 0.0051(7) 0.047(1) 0.0035(8) 0.0303(9)
O10 0.064(1) 0.0032(8) 0.0160(9) 0.036(1) -0.0010(8) 0.042(1)
O102 0.152(3) -0.030(2) -0.012(2) 0.065(2) 0.016(1) 0.056(1)
C102 0.167(5) -0.095(4) -0.001(3) 0.143(5) 0.011(3) 0.059(2)
C1 0.037(1) -0.004(1) 0.008(1) 0.043(1) -0.001(1) 0.036(1)
C2 0.036(1) -0.004(1) 0.012(1) 0.049(2) -0.006(1) 0.040(1)
C3 0.041(1) 0.006(1) 0.006(1) 0.051(2) -0.013(1) 0.050(2)
C4 0.048(2) 0.011(1) 0.000(1) 0.055(2) -0.006(1) 0.046(2)
C5 0.046(1) 0.004(1) 0.002(1) 0.055(2) -0.008(1) 0.036(1)
C6 0.037(1) -0.004(1) 0.010(1) 0.045(1) -0.009(1) 0.039(1)
C7 0.083(2) 0.036(2) -0.016(2) 0.076(2) -0.019(2) 0.057(2)
C8 0.137(4) 0.046(3) -0.045(3) 0.075(3) -0.019(3) 0.110(4)
C9 0.113(5) 0.013(4) -0.123(7) 0.113(5) 0.016(7) 0.34(1)
C10 0.35(1) 0.28(1) 0.074(6) 0.34(1) 0.091(6) 0.078(4)
C11 0.046(1) -0.003(1) 0.010(1) 0.043(2) -0.007(1) 0.039(1)
C12 0.044(1) 0.002(1) 0.011(1) 0.035(1) -0.005(1) 0.038(1)
C13 0.047(1) 0.002(1) 0.006(1) 0.039(1) 0.001(1) 0.037(1)
C14 0.044(1) -0.002(1) 0.008(1) 0.052(2) -0.002(1) 0.035(1)
C15 0.048(1) 0.009(1) 0.009(1) 0.041(1) 0.000(1) 0.041(1)
C16 0.041(1) 0.013(1) 0.005(1) 0.039(1) -0.006(1) 0.043(1)
C17 0.042(1) 0.008(1) 0.007(1) 0.040(1) -0.001(1) 0.035(1)
C18 0.049(2) -0.002(1) 0.003(1) 0.052(2) 0.013(1) 0.056(2)
C19 0.079(2) 0.008(2) 0.007(2) 0.047(2) 0.007(2) 0.087(3)
C20 0.070(2) -0.006(2) -0.014(2) 0.092(3) 0.028(2) 0.065(2)
C21 0.060(2) -0.006(2) 0.015(2) 0.087(3) 0.041(2) 0.099(3)
C22 0.043(1) 0.013(1) 0.001(1) 0.044(2) -0.009(1) 0.048(2)
C23 0.031(1) 0.007(1) 0.003(1) 0.051(2) -0.007(1) 0.039(1)
C24 0.039(1) 0.002(1) 0.009(1) 0.053(2) -0.004(1) 0.032(1)
C25 0.039(1) 0.003(1) 0.010(1) 0.048(2) -0.004(1) 0.036(1)
C26 0.039(1) 0.002(1) 0.010(1) 0.050(2) -0.008(1) 0.040(1)
C27 0.030(1) 0.005(1) 0.0067(9) 0.057(2) -0.003(1) 0.030(1)
C28 0.031(1) 0.007(1) 0.004(1) 0.052(2) 0.003(1) 0.037(1)
C29 0.059(2) -0.003(1) 0.017(1) 0.051(2) -0.004(1) 0.044(2)
C30 0.108(3) -0.006(2) 0.037(2) 0.055(2) -0.007(2) 0.078(3)
C31 0.078(2) 0.000(2) 0.001(2) 0.072(2) 0.022(2) 0.069(2)
C32 0.078(2) -0.016(2) 0.038(2) 0.075(2) -0.005(2) 0.073(2)
C33 0.038(1) 0.003(1) 0.003(1) 0.071(2) -0.004(1) 0.028(1)
C34 0.041(1) 0.003(1) 0.007(1) 0.047(2) 0.002(1) 0.025(1)
C35 0.047(1) -0.002(1) 0.011(1) 0.055(2) -0.003(1) 0.029(1)
C36 0.043(1) 0.003(1) 0.010(1) 0.041(1) -0.002(1) 0.032(1)
C37 0.043(1) 0.006(1) 0.010(1) 0.041(1) 0.003(1) 0.030(1)
C38 0.040(1) 0.005(1) 0.008(1) 0.040(1) 0.003(1) 0.028(1)
C39 0.041(1) 0.006(1) 0.009(1) 0.043(1) -0.001(1) 0.029(1)
C40 0.054(2) 0.008(1) 0.011(1) 0.052(2) 0.001(1) 0.030(1)
C41 0.072(2) -0.024(2) -0.000(2) 0.143(4) -0.004(2) 0.037(2)
C42 0.064(2) 0.000(2) 0.020(1) 0.081(2) 0.001(1) 0.036(1)
C43 0.158(4) 0.047(3) 0.037(2) 0.074(3) 0.019(2) 0.047(2)
C44 0.042(1) -0.002(1) 0.014(1) 0.054(2) -0.005(1) 0.034(1)

loop_
_atom_site_label
_atom_site_fract_x
_atom_site_fract_y
_atom_site_fract_z
_atom_site_occupancy
_atom_site_U_iso_or_equiv
_atom_site_thermal_displace_type
_atom_site_type_symbol
_atom_site_symmetry_multiplicity
O1 0.1273(1) 0.2186(1) 0.3047(1) 1.000 0.046(1) Uani o 4
O2 0.2739(1) 0.1674(1) 0.2307(1) 1.000 0.048(1) Uani o 4
O3 0.4085(2) 0.2495(1) 0.3481(1) 1.000 0.054(1) Uani o 4
O4 0.2395(2) 0.2926(1) 0.4328(1) 1.000 0.054(1) Uani o 4
O5 0.1883(1) 0.1223(1) 0.0458(1) 1.000 0.044(1) Uani o 4
O9 0.2788(2) 0.1669(1) -0.0978(1) 1.000 0.054(1) Uani o 4
O6 0.3829(1) 0.1491(1) 0.0735(1) 1.000 0.047(1) Uani o 4
O7 0.2846(1) 0.4746(1) 0.4090(1) 1.000 0.044(1) Uani o 4
O8 0.0892(1) 0.4469(1) 0.3823(1) 1.000 0.042(1) Uani o 4
O10 0.1634(2) 0.5334(1) 0.5274(1) 1.000 0.047(1) Uani o 4
O102 0.1849(3) 0.5402(1) 0.2711(2) 1.000 0.094(1) Uani o 4
C102 0.1147(5) 0.5145(3) 0.2128(3) 1.000 0.125(3) Uani c 4
C1 0.0648(2) 0.2586(1) 0.2506(2) 1.000 0.038(1) Uani c 4
C2 0.0197(2) 0.3129(1) 0.2836(2) 1.000 0.041(1) Uani c 4
C3 -0.0444(2) 0.3530(2) 0.2302(2) 1.000 0.048(1) Uani c 4
C4 -0.0642(2) 0.3415(2) 0.1454(2) 1.000 0.051(1) Uani c 4
C5 -0.0187(2) 0.2858(2) 0.1151(2) 1.000 0.046(1) Uani c 4
C6 0.0446(2) 0.2436(1) 0.1655(2) 1.000 0.040(1) Uani c 4
C7 -0.1398(3) 0.3841(2) 0.0881(2) 1.000 0.075(1) Uani c 4
C8 -0.1560(5) 0.4524(2) 0.1214(3) 1.000 0.114(2) Uani c 4
C9 -0.2370(5) 0.3473(4) 0.0793(7) 1.000 0.207(5) Uani c 4
C10 -0.1177(9) 0.3884(6) 0.0040(4) 1.000 0.253(7) Uani c 4
C11 0.0804(2) 0.1790(1) 0.1292(2) 1.000 0.043(1) Uani c 4
C12 0.1761(2) 0.1823(1) 0.0948(2) 1.000 0.038(1) Uani c 4
C13 0.1766(2) 0.1876(1) 0.0049(2) 1.000 0.041(1) Uani c 4
C14 0.2639(2) 0.2123(1) -0.0328(2) 1.000 0.044(1) Uani c 4
C15 0.3575(2) 0.2126(1) 0.0310(2) 1.000 0.043(1) Uani c 4
C16 0.3606(2) 0.2075(1) 0.1209(2) 1.000 0.041(1) Uani c 4
C17 0.2646(2) 0.2050(1) 0.1550(2) 1.000 0.039(1) Uani c 4
C18 0.2432(2) 0.2843(2) -0.0722(2) 1.000 0.053(1) Uani c 4
C19 0.2165(3) 0.3332(2) -0.0068(3) 1.000 0.072(1) Uani c 4
C20 0.1586(3) 0.2798(2) -0.1460(2) 1.000 0.079(1) Uani c 4
C21 0.3328(3) 0.3109(2) -0.1074(3) 1.000 0.082(2) Uani c 4
C22 0.4493(2) 0.2314(1) 0.1806(2) 1.000 0.046(1) Uani c 4
C23 0.4386(2) 0.3002(1) 0.2198(2) 1.000 0.040(1) Uani c 4
C24 0.4486(2) 0.3593(1) 0.1751(2) 1.000 0.041(1) Uani c 4
C25 0.4438(2) 0.4242(1) 0.2084(2) 1.000 0.041(1) Uani c 4
C26 0.4309(2) 0.4272(1) 0.2911(2) 1.000 0.043(1) Uani c 4
C27 0.4190(2) 0.3701(1) 0.3380(2) 1.000 0.039(1) Uani c 4
C28 0.4212(2) 0.3064(1) 0.3016(2) 1.000 0.040(1) Uani c 4
C29 0.4521(2) 0.4866(2) 0.1553(2) 1.000 0.050(1) Uani c 4
C30 0.4494(4) 0.5521(2) 0.2043(3) 1.000 0.078(2) Uani c 4
C31 0.3667(3) 0.4868(2) 0.0824(2) 1.000 0.074(1) Uani c 4
C32 0.5491(3) 0.4848(2) 0.1210(3) 1.000 0.073(1) Uani c 4
C33 0.4021(2) 0.3785(2) 0.4276(2) 1.000 0.046(1) Uani c 4
C34 0.2996(2) 0.4037(1) 0.4311(1) 1.000 0.037(1) Uani c 4
C35 0.2825(2) 0.4542(1) 0.4937(2) 1.000 0.043(1) Uani c 4
C36 0.1859(2) 0.4619(1) 0.5256(2) 1.000 0.038(1) Uani c 4
C37 0.1025(2) 0.4276(1) 0.4695(2) 1.000 0.038(1) Uani c 4
C38 0.1151(2) 0.3776(1) 0.4053(1) 1.000 0.036(1) Uani c 4
C39 0.2177(2) 0.3562(1) 0.3937(2) 1.000 0.037(1) Uani c 4
C40 0.1948(2) 0.4352(2) 0.6170(2) 1.000 0.045(1) Uani c 4
C41 0.2734(3) 0.4750(3) 0.6739(2) 1.000 0.085(2) Uani c 4
C42 0.0993(3) 0.4450(2) 0.6507(2) 1.000 0.059(1) Uani c 4
C43 0.2208(4) 0.3594(2) 0.6190(2) 1.000 0.091(2) Uani c 4
C44 0.0348(2) 0.3270(2) 0.3763(2) 1.000 0.042(1) Uani c 4
H2 0.3224 0.1805 0.2624 1.000 0.062 Uiso h 4
H4 0.1971 0.2650 0.4145 1.000 0.071 Uiso h 4
H9 0.2892 0.1285 -0.0789 1.000 0.070 Uiso h 4
H3 -0.0752 0.3892 0.2523 1.000 0.062 Uiso h 4
H5 -0.0314 0.2767 0.0584 1.000 0.060 Uiso h 4
H8a -0.1686 0.4484 0.1775 1.000 0.149 Uiso h 4
H8b -0.2112 0.4733 0.0876 1.000 0.149 Uiso h 4
H8c -0.0988 0.4798 0.1206 1.000 0.149 Uiso h 4
H9a -0.2567 0.3433 0.1330 1.000 0.269 Uiso h 4
H9b -0.2303 0.3028 0.0567 1.000 0.269 Uiso h 4
H9c -0.2855 0.3724 0.0428 1.000 0.269 Uiso h 4
H10a -0.1070 0.3434 -0.0154 1.000 0.329 Uiso h 4
H10b -0.0602 0.4155 0.0029 1.000 0.329 Uiso h 4
H10c -0.1722 0.4087 -0.0313 1.000 0.329 Uiso h 4
H11a 0.0298 0.1637 0.0849 1.000 0.055 Uiso h 4
H11b 0.0872 0.1444 0.1722 1.000 0.055 Uiso h 4
H17 0.2510 0.2519 0.1699 1.000 0.050 Uiso h 4
H19a 0.2692 0.3355 0.0391 1.000 0.093 Uiso h 4
H19b 0.1583 0.3176 0.0125 1.000 0.093 Uiso h 4
H19c 0.2051 0.3776 -0.0311 1.000 0.093 Uiso h 4
H20a 0.1752 0.2487 -0.1869 1.000 0.102 Uiso h 4
H20b 0.1467 0.3241 -0.1704 1.000 0.102 Uiso h 4
H20c 0.1007 0.2642 -0.1262 1.000 0.102 Uiso h 4
H21a 0.3498 0.2797 -0.1481 1.000 0.106 Uiso h 4
H21b 0.3870 0.3154 -0.0630 1.000 0.106 Uiso h 4
H21c 0.3177 0.3544 -0.1328 1.000 0.106 Uiso h 4
H22a 0.5047 0.2332 0.1509 1.000 0.059 Uiso h 4
H22b 0.4640 0.1979 0.2245 1.000 0.059 Uiso h 4
H24 0.4592 0.3552 0.1203 1.000 0.053 Uiso h 4
H26 0.4297 0.4698 0.3159 1.000 0.055 Uiso h 4
H30a 0.4548 0.5903 0.1687 1.000 0.101 Uiso h 4
H30b 0.5030 0.5524 0.2496 1.000 0.101 Uiso h 4
H30c 0.3887 0.5548 0.2258 1.000 0.101 Uiso h 4
H31a 0.3709 0.5263 0.0485 1.000 0.096 Uiso h 4
H31b 0.3059 0.4876 0.1039 1.000 0.096 Uiso h 4
H31c 0.3695 0.4466 0.0495 1.000 0.096 Uiso h 4
H32a 0.5543 0.5246 0.0878 1.000 0.094 Uiso h 4
H32b 0.5509 0.4449 0.0874 1.000 0.094 Uiso h 4
H32c 0.6027 0.4838 0.1663 1.000 0.094 Uiso h 4
H33a 0.4119 0.3352 0.4562 1.000 0.060 Uiso h 4
H33b 0.4493 0.4105 0.4560 1.000 0.060 Uiso h 4
H39 0.2196 0.3514 0.3341 1.000 0.049 Uiso h 4
H41a 0.3351 0.4701 0.6547 1.000 0.111 Uiso h 4
H41b 0.2788 0.4576 0.7295 1.000 0.111 Uiso h 4
H41c 0.2557 0.5222 0.6734 1.000 0.111 Uiso h 4
H42a 0.0828 0.4924 0.6497 1.000 0.077 Uiso h 4
H42b 0.1071 0.4286 0.7068 1.000 0.077 Uiso h 4
H42c 0.0478 0.4201 0.6171 1.000 0.077 Uiso h 4
H43a 0.2812 0.3528 0.5979 1.000 0.118 Uiso h 4
H43b 0.1694 0.3348 0.5851 1.000 0.118 Uiso h 4
H43c 0.2278 0.3431 0.6751 1.000 0.118 Uiso h 4
H44a -0.0260 0.3439 0.3911 1.000 0.055 Uiso h 4
H44b 0.0503 0.2846 0.4058 1.000 0.055 Uiso h 4
H201 0.1297 0.5409 0.1701 1.000 0.163 Uiso h 4
H202 0.0547 0.5235 0.2282 1.000 0.163 Uiso h 4
H203 0.1275 0.4688 0.2076 1.000 0.163 Uiso h 4
H300 0.1912 0.5207 0.3217 1.000 0.122 Uiso h 4
H59c35 0.3169 0.4645 0.5481 1.000 0.056 Uiso h 4
H60c37 0.0656 0.4262 0.5147 1.000 0.049 Uiso h 4
H61c15 0.3859 0.2450 -0.0023 1.000 0.056 Uiso h 4
H62c13 0.1327 0.2096 -0.0386 1.000 0.053 Uiso h 4
H63o10 0.1260 0.5464 0.4750 1.000 0.061 Uiso h 4

loop_
_atom_type_symbol
_atom_type_number_in_cell
_atom_type_description
_atom_type_scat_dispersion_real
_atom_type_scat_dispersion_imag
_atom_type_scat_source
'H ' 248 'hydrogen ' 0.0000 0.0000 ' Int. Tab. C, 4.2.6.8, 6.1.1.4'
'C ' 180 'carbon ' 0.0033 0.0016 ' Int. Tab. C, 4.2.6.8, 6.1.1.4'
'O ' 44 'oxygen ' 0.0106 0.0060 ' Int. Tab. C, 4.2.6.8, 6.1.1.4'

loop_
_geom_angle_atom_site_label_1
_geom_angle_atom_site_label_2
_geom_angle_atom_site_label_3
_geom_angle
_geom_angle_publ_flag
C17 O2 H2 109.6 no
H4 O4 C39 109.4 no
C13 O5 C12 61.0(2) yes
H9 O9 C14 109.6 no
C16 O6 C15 60.8(2) yes
C35 O7 C34 61.1(2) yes
C38 O8 C37 60.8(2) yes
H63o10 O10 C36 109.3 no
H300 O102 C102 116.2 no
H203 C102 H201 114.4 no
H202 C102 H201 114.7 no
H202 C102 H203 114.0 no
O102 C102 H201 95.6 no
O102 C102 H203 107.7 no
O102 C102 H202 108.4 no
O1 C1 C6 121.3(2) yes
C2 C1 C6 120.9(3) yes
C2 C1 O1 117.8(2) yes
C44 C2 C3 119.6(2) yes
C1 C2 C3 118.6(3) yes
C1 C2 C44 121.8(2) yes
C4 C3 C2 122.6(3) yes
H3 C3 C2 118.7 no
H3 C3 C4 118.8 no
C3 C4 C5 117.0(3) yes
C7 C4 C5 121.1(3) yes
C7 C4 C3 121.7(3) yes
C6 C5 C4 122.8(3) yes
H5 C5 C4 118.6 no
H5 C5 C6 118.6 no
C11 C6 C1 122.3(2) yes
C5 C6 C1 118.2(2) yes
C5 C6 C11 119.2(2) yes
C10 C7 C9 104.8(5) yes
C4 C7 C9 107.8(4) yes
C4 C7 C10 112.4(4) yes
C8 C7 C9 106.5(4) yes
C8 C7 C10 111.1(4) yes
C8 C7 C4 113.6(3) yes
H8a C8 H8c 109.5 no
H8b C8 H8c 109.5 no
H8b C8 H8a 109.5 no
C7 C8 H8c 109.4 no
C7 C8 H8a 109.7 no
C7 C8 H8b 109.3 no
H9c C9 H9b 109.5 no
C7 C9 H9b 109.5 no
C7 C9 H9c 109.6 no
H9a C9 H9b 109.5 no
H9a C9 H9c 109.5 no
H9a C9 C7 109.3 no
C7 C10 H10b 110.5 no
H10a C10 H10b 109.5 no
H10a C10 C7 108.9 no
H10c C10 H10b 109.5 no
H10c C10 C7 109.1 no
H10c C10 H10a 109.5 no
C12 C11 H11a 107.8 no
C6 C11 H11a 107.9 no
C6 C11 C12 117.7(2) yes
H11b C11 H11a 107.2 no
H11b C11 C12 107.8 no
H11b C11 C6 107.9 no
O5 C12 C17 116.4(2) yes
C13 C12 C17 119.7(2) yes
C13 C12 O5 59.4(2) yes
C11 C12 C17 115.9(2) yes
C11 C12 O5 110.6(2) yes
C11 C12 C13 120.9(2) yes
C12 C13 O5 59.7(2) yes
C14 C13 O5 115.7(2) yes
C14 C13 C12 123.7(3) yes
H62c13 C13 O5 138.8 no
H62c13 C13 C12 131.6 no
H62c13 C13 C14 90.5 no
C13 C14 C15 111.6(2) yes
O9 C14 C15 107.5(2) yes
O9 C14 C13 108.5(2) yes
C18 C14 C15 110.9(2) yes
C18 C14 C13 110.5(2) yes
C18 C14 O9 107.5(2) yes
C14 C15 H61c15 89.8 no
C16 C15 H61c15 131.5 no
C16 C15 C14 124.6(2) yes
O6 C15 H61c15 139.0 no
O6 C15 C14 116.0(2) yes
O6 C15 C16 59.6(2) yes
C17 C16 C22 116.2(2) yes
C15 C16 C22 120.9(2) yes
C15 C16 C17 118.7(2) yes
O6 C16 C22 111.7(2) yes
O6 C16 C17 116.3(2) yes
O6 C16 C15 59.6(2) yes
C12 C17 H17 105.7 no
C16 C17 H17 105.9 no
C16 C17 C12 115.9(2) yes
O2 C17 H17 105.6 no
O2 C17 C12 111.2(2) yes
O2 C17 C16 111.7(2) yes
C14 C18 C19 109.5(3) yes
C20 C18 C19 110.0(3) yes
C20 C18 C14 109.7(3) yes
C21 C18 C19 110.1(3) yes
C21 C18 C14 110.8(3) yes
C21 C18 C20 106.7(3) yes
H19b C19 C18 109.6 no
H19c C19 C18 109.2 no
H19c C19 H19b 109.5 no
H19a C19 C18 109.6 no
H19a C19 H19b 109.5 no
H19a C19 H19c 109.5 no
H20b C20 H20c 109.5 no
C18 C20 H20c 109.1 no
C18 C20 H20b 109.3 no
H20a C20 H20c 109.5 no
H20a C20 H20b 109.5 no
H20a C20 C18 110.0 no
H21c C21 H21b 109.5 no
C18 C21 H21b 109.3 no
C18 C21 H21c 109.3 no
H21a C21 H21b 109.5 no
H21a C21 H21c 109.5 no
H21a C21 C18 109.8 no
H22b C22 C23 108.6 no
C16 C22 C23 115.2(2) yes
C16 C22 H22b 108.5 no
H22a C22 C23 108.5 no
H22a C22 H22b 107.5 no
H22a C22 C16 108.4 no
C24 C23 C28 118.2(3) yes
C22 C23 C28 121.7(2) yes
C22 C23 C24 120.1(2) yes
C23 C24 C25 123.2(2) yes
H24 C24 C25 118.5 no
H24 C24 C23 118.3 no
C29 C25 C26 123.5(3) yes
C24 C25 C26 116.0(3) yes
C24 C25 C29 120.5(2) yes
C25 C26 H26 118.3 no
C27 C26 H26 118.7 no
C27 C26 C25 123.1(3) yes
C26 C27 C33 119.4(2) yes
C28 C27 C33 121.6(2) yes
C28 C27 C26 119.0(2) yes
C23 C28 C27 120.4(3) yes
O3 C28 C27 119.0(2) yes
O3 C28 C23 120.6(2) yes
C32 C29 C30 107.9(3) yes
C25 C29 C30 112.0(3) yes
C25 C29 C32 109.9(3) yes
C31 C29 C30 108.9(3) yes
C31 C29 C32 109.3(3) yes
C31 C29 C25 108.8(3) yes
C29 C30 H30c 109.6 no
H30b C30 H30c 109.5 no
H30b C30 C29 109.2 no
H30a C30 H30c 109.5 no
H30a C30 C29 109.6 no
H30a C30 H30b 109.5 no
H31c C31 C29 109.5 no
H31a C31 C29 109.6 no
H31a C31 H31c 109.5 no
H31b C31 C29 109.2 no
H31b C31 H31c 109.5 no
H31b C31 H31a 109.5 no
C29 C32 H32a 109.6 no
H32c C32 H32a 109.5 no
H32c C32 C29 109.6 no
H32b C32 H32a 109.5 no
H32b C32 C29 109.3 no
H32b C32 H32c 109.5 no
C27 C33 H33a 109.5 no
H33b C33 H33a 108.0 no
H33b C33 C27 109.4 no
C34 C33 H33a 109.4 no
C34 C33 C27 111.1(2) yes
C34 C33 H33b 109.5 no
C35 C34 C39 120.2(2) yes
C33 C34 C39 115.2(2) yes
C33 C34 C35 120.2(2) yes
O7 C34 C39 115.1(2) yes
O7 C34 C35 59.3(2) yes
O7 C34 C33 113.9(2) yes
O7 C35 H59c35 138.0 no
C34 C35 H59c35 132.3 no
C34 C35 O7 59.6(2) yes
C36 C35 H59c35 89.8 no
C36 C35 O7 117.0(2) yes
C36 C35 C34 123.6(2) yes
C35 C36 C40 110.6(2) yes
O10 C36 C40 107.0(2) yes
O10 C36 C35 108.1(2) yes
C37 C36 C40 111.2(2) yes
C37 C36 C35 112.2(2) yes
C37 C36 O10 107.5(2) yes
C36 C37 H60c37 89.9 no
C38 C37 H60c37 131.7 no
C38 C37 C36 124.4(2) yes
O8 C37 H60c37 139.2 no
O8 C37 C36 116.1(2) yes
O8 C37 C38 59.2(2) yes
O8 C38 C37 60.0(2) yes
C39 C38 C37 119.6(2) yes
C39 C38 O8 115.3(2) yes
C44 C38 C37 120.0(2) yes
C44 C38 O8 113.7(2) yes
C44 C38 C39 115.6(2) yes
H39 C39 C34 108.7 no
C38 C39 C34 115.5(2) yes
C38 C39 H39 108.8 no
O4 C39 C34 105.7(2) yes
O4 C39 H39 108.9 no
O4 C39 C38 109.0(2) yes
C41 C40 C36 110.2(3) yes
C42 C40 C36 111.0(2) yes
C42 C40 C41 107.0(3) yes
C43 C40 C36 109.2(2) yes
C43 C40 C41 110.1(3) yes
C43 C40 C42 109.4(3) yes
C40 C41 H41c 109.5 no
H41a C41 H41c 109.5 no
H41a C41 C40 109.6 no
H41b C41 H41c 109.5 no
H41b C41 C40 109.3 no
H41b C41 H41a 109.5 no
H42b C42 H42c 109.5 no
H42a C42 H42c 109.5 no
H42a C42 H42b 109.5 no
C40 C42 H42c 109.7 no
C40 C42 H42b 109.1 no
C40 C42 H42a 109.6 no
H43b C43 H43a 109.5 no
H43c C43 H43a 109.5 no
H43c C43 H43b 109.5 no
C40 C43 H43a 109.9 no
C40 C43 H43b 109.1 no
C40 C43 H43c 109.4 no
H44a C44 H44b 107.6 no
C38 C44 H44b 108.6 no
C38 C44 H44a 108.7 no
C2 C44 H44b 108.7 no
C2 C44 H44a 108.8 no
C2 C44 C38 114.2(2) yes

loop_
_geom_bond_atom_site_label_1
_geom_bond_atom_site_label_2
_geom_bond_distance
_geom_bond_publ_flag
O1 C1 1.379(3) yes
O2 C17 1.426(3) yes
O2 H2 0.820 no
O3 C28 1.377(3) yes
O4 C39 1.416(3) yes
O4 H4 0.820 no
O5 C12 1.450(3) yes
O5 C13 1.446(3) yes
O9 C14 1.425(3) yes
O9 H9 0.820 no
O6 C15 1.446(3) yes
O6 C16 1.445(3) yes
O7 C34 1.446(3) yes
O7 C35 1.442(3) yes
O8 C37 1.454(3) yes
O8 C38 1.442(3) yes
O10 C36 1.441(3) yes
O10 H63o10 0.960 no
O102 C102 1.345(7) yes
O102 H300 0.901 no
C102 H201 0.919 no
C102 H202 0.922 no
C102 H203 0.923 no
C1 C2 1.389(4) yes
C1 C6 1.400(4) yes
C2 C3 1.386(4) yes
C2 C44 1.518(4) yes
C3 C4 1.384(4) yes
C3 H3 0.930 no
C4 C5 1.393(4) yes
C4 C7 1.535(5) yes
C5 C6 1.379(4) yes
C5 H5 0.930 no
C6 C11 1.518(4) yes
C7 C8 1.479(6) yes
C7 C9 1.513(9) yes
C7 C10 1.452(8) yes
C8 H8a 0.960 no
C8 H8b 0.960 no
C8 H8c 0.960 no
C9 H9a 0.960 no
C9 H9b 0.960 no
C9 H9c 0.960 no
C10 H10a 0.960 no
C10 H10b 0.960 no
C10 H10c 0.960 no
C11 C12 1.520(4) yes
C11 H11a 0.970 no
C11 H11b 0.970 no
C12 C13 1.469(4) yes
C12 C17 1.509(4) yes
C13 C14 1.519(4) yes
C13 H62c13 0.960 no
C14 C15 1.526(4) yes
C14 C18 1.561(4) yes
C15 C16 1.462(4) yes
C15 H61c15 0.960 no
C16 C17 1.519(4) yes
C16 C22 1.515(4) yes
C17 H17 0.980 no
C18 C19 1.525(5) yes
C18 C20 1.541(6) yes
C18 C21 1.538(5) yes
C19 H19a 0.960 no
C19 H19b 0.960 no
C19 H19c 0.960 no
C20 H20a 0.960 no
C20 H20b 0.960 no
C20 H20c 0.960 no
C21 H21a 0.960 no
C21 H21b 0.960 no
C21 H21c 0.960 no
C22 C23 1.512(4) yes
C22 H22a 0.970 no
C22 H22b 0.970 no
C23 C24 1.391(4) yes
C23 C28 1.397(4) yes
C24 C25 1.394(4) yes
C24 H24 0.930 no
C25 C26 1.389(4) yes
C25 C29 1.517(4) yes
C26 C27 1.383(4) yes
C26 H26 0.930 no
C27 C28 1.389(4) yes
C27 C33 1.524(3) yes
C29 C30 1.519(5) yes
C29 C31 1.536(6) yes
C29 C32 1.533(5) yes
C30 H30a 0.960 no
C30 H30b 0.960 no
C30 H30c 0.960 no
C31 H31a 0.960 no
C31 H31b 0.960 no
C31 H31c 0.960 no
C32 H32a 0.960 no
C32 H32b 0.960 no
C32 H32c 0.960 no
C33 C34 1.512(4) yes
C33 H33a 0.970 no
C33 H33b 0.970 no
C34 C35 1.468(4) yes
C34 C39 1.520(4) yes
C35 C36 1.517(4) yes
C35 H59c35 0.960 no
C36 C37 1.512(4) yes
C36 C40 1.566(4) yes
C37 C38 1.466(3) yes
C37 H60c37 0.960 no
C38 C39 1.521(4) yes
C38 C44 1.510(4) yes
C39 H39 0.980 no
C40 C41 1.529(6) yes
C40 C42 1.521(4) yes
C40 C43 1.531(5) yes
C41 H41a 0.960 no
C41 H41b 0.960 no
C41 H41c 0.960 no
C42 H42a 0.960 no
C42 H42b 0.960 no
C42 H42c 0.960 no
C43 H43a 0.960 no
C43 H43b 0.960 no
C43 H43c 0.960 no
C44 H44a 0.970 no
C44 H44b 0.970 no
